data_4076323
loop_
_publ_author_name
'Braga, Dario'
'd&#x2019;Agostino, Simone'
'Grepioni, Fabrizia'

_publ_section_title
;
 Shape Takes the Lead: Templating Organic 3D-Frameworks around
 Organometallic Sandwich Compounds
;
_journal_issue 5
_journal_name_full Organometallics
_journal_page_first 1688
_journal_paper_doi 10.1021/om200837t
_journal_volume 31
_journal_year 2012
_chemical_formula_sum 'C28 H23 Co O4'
_chemical_formula_weight 482.39
_chemical_name_systematic
;
 ?
;
_space_group_IT_number 9
_symmetry_cell_setting monoclinic
_symmetry_space_group_name_Hall 'C -2yc'
_symmetry_space_group_name_H-M 'C 1 c 1'
_atom_sites_solution_hydrogens geom
_atom_sites_solution_primary direct
_atom_sites_solution_secondary difmap
_audit_creation_method SHELXL-97
_cell_angle_alpha 90.00
_cell_angle_beta 105.083(7)
_cell_angle_gamma 90.00
_cell_formula_units_Z 4
_cell_length_a 15.9614(9)
_cell_length_b 9.8616(5)
_cell_length_c 14.7153(9)
_cell_measurement_reflns_used 2347
_cell_measurement_temperature 293(2)
_cell_measurement_theta_max 29.1291
_cell_measurement_theta_min 2.8570
_cell_volume 2236.5(2)
_computing_cell_refinement
;
CrysAlisPro, Oxford Diffraction Ltd.,
Version 1.171.33.46 (release 27-08-2009 CrysAlis171 .NET)
(compiled Aug 27 2009,17:19:36)
;
_computing_data_collection
;
CrysAlisPro, Oxford Diffraction Ltd.,
Version 1.171.33.46 (release 27-08-2009 CrysAlis171 .NET)
(compiled Aug 27 2009,17:19:36)
;
_computing_data_reduction
;
CrysAlisPro, Oxford Diffraction Ltd.,
Version 1.171.33.46 (release 27-08-2009 CrysAlis171 .NET)
(compiled Aug 27 2009,17:19:36)
;
_computing_structure_refinement 'SHELXL-97 (Sheldrick, 1997)'
_computing_structure_solution 'SHELXS-97 (Sheldrick, 1997)'
_diffrn_ambient_temperature 293(2)
_diffrn_detector_area_resol_mean 16.1340
_diffrn_measured_fraction_theta_full 0.998
_diffrn_measured_fraction_theta_max 0.833
_diffrn_measurement_details
;
  1 omega   -2.00   91.00   1.0000    7.0000
omega____ theta____ kappa____ phi______ frames
    -       18.2205   38.0000  -90.0000 93
 
  2 omega   40.00   68.00   1.0000    7.0000
omega____ theta____ kappa____ phi______ frames
    -       18.2205   38.0000 -150.0000 28
 
  3 omega  -59.00  -33.00   1.0000    7.0000
omega____ theta____ kappa____ phi______ frames
    -      -18.6892  179.0000  -60.0000 26
 
  4 omega  -95.00  -32.00   1.0000    7.0000
omega____ theta____ kappa____ phi______ frames
    -      -18.6892  179.0000   30.0000 63
 
  5 omega  -23.00    2.00   1.0000    7.0000
omega____ theta____ kappa____ phi______ frames
    -      -18.6892  -96.0000 -146.0000 25
 
;
_diffrn_measurement_device '92mm CCD camera (sapphire) on \k-goniostat'
_diffrn_measurement_device_type 'Xcalibur, Sapphire3'
_diffrn_measurement_method omega-scan
_diffrn_radiation_monochromator graphite
_diffrn_radiation_source 'Enhance (Mo) X-ray Source'
_diffrn_radiation_type MoK\a
_diffrn_radiation_wavelength 0.71073
_diffrn_reflns_av_R_equivalents 0.0250
_diffrn_reflns_av_sigmaI/netI 0.0464
_diffrn_reflns_limit_h_max 15
_diffrn_reflns_limit_h_min -21
_diffrn_reflns_limit_k_max 13
_diffrn_reflns_limit_k_min -12
_diffrn_reflns_limit_l_max 15
_diffrn_reflns_limit_l_min -19
_diffrn_reflns_number 5109
_diffrn_reflns_theta_full 25.00
_diffrn_reflns_theta_max 29.20
_diffrn_reflns_theta_min 2.87
_exptl_absorpt_coefficient_mu 0.801
_exptl_absorpt_correction_T_max 1.00000
_exptl_absorpt_correction_T_min 0.89370
_exptl_absorpt_correction_type multi-scan
_exptl_absorpt_process_details
;
CrysAlisPro, Oxford Diffraction Ltd.,
Version 1.171.33.46 (release 27-08-2009 CrysAlis171 .NET)
(compiled Aug 27 2009,17:19:36)
Empirical absorption correction using spherical harmonics,
 implemented in SCALE3 ABSPACK scaling algorithm.
;
_exptl_crystal_colour yellow
_exptl_crystal_density_diffrn 1.433
_exptl_crystal_density_method 'not measured'
_exptl_crystal_description prism
_exptl_crystal_F_000 1000
_exptl_crystal_size_max 0.12
_exptl_crystal_size_mid 0.10
_exptl_crystal_size_min 0.098
_refine_diff_density_max 0.318
_refine_diff_density_min -0.276
_refine_diff_density_rms 0.045
_refine_ls_abs_structure_details 'Flack H D (1983), Acta Cryst. A39, 876-881'
_refine_ls_abs_structure_Flack 0.056(17)
_refine_ls_extinction_method none
_refine_ls_goodness_of_fit_ref 0.934
_refine_ls_hydrogen_treatment mixed
_refine_ls_matrix_type full
_refine_ls_number_parameters 302
_refine_ls_number_reflns 3042
_refine_ls_number_restraints 2
_refine_ls_restrained_S_all 0.934
_refine_ls_R_factor_all 0.0590
_refine_ls_R_factor_gt 0.0412
_refine_ls_shift/su_max 0.005
_refine_ls_shift/su_mean 0.001
_refine_ls_structure_factor_coef Fsqd
_refine_ls_weighting_details 'calc w=1/[\s^2^(Fo^2^)+(0.0461P)^2^+0.0000P] where P=(Fo^2^+2Fc^2^)/3'
_refine_ls_weighting_scheme calc
_refine_ls_wR_factor_gt 0.0791
_refine_ls_wR_factor_ref 0.0833
_reflns_number_gt 2293
_reflns_number_total 3042
_reflns_threshold_expression >2sigma(I)
_cod_data_source_file om200837t_si_002.cif
_cod_data_source_block 3
_cod_original_sg_symbol_H-M Cc
_cod_database_code 4076323

loop_
_symmetry_equiv_pos_as_xyz
'x, y, z'
'x, -y, z+1/2'
'x+1/2, y+1/2, z'
'x+1/2, -y+1/2, z+1/2'

loop_
_atom_site_label
_atom_site_type_symbol
_atom_site_fract_x
_atom_site_fract_y
_atom_site_fract_z
_atom_site_U_iso_or_equiv
_atom_site_adp_type
_atom_site_occupancy
_atom_site_symmetry_multiplicity
_atom_site_calc_flag
_atom_site_refinement_flags
Co1 Co 0.24358(4) 0.44351(5) 0.40129(4) 0.04759(17) Uani 1 1 d .
C1 C 0.2422(7) 0.3219(8) 0.2925(6) 0.099(2) Uani 1 1 d .
H1 H 0.2200 0.2342 0.2856 0.119 Uiso 1 1 calc R
C2 C 0.3200(6) 0.3521(15) 0.3322(7) 0.138(4) Uani 1 1 d .
H2 H 0.3623 0.2869 0.3549 0.166 Uiso 1 1 calc R
C3 C 0.3363(8) 0.4814(19) 0.3388(8) 0.176(7) Uani 1 1 d .
H3 H 0.3883 0.5237 0.3684 0.211 Uiso 1 1 calc R
C4 C 0.2545(14) 0.5454(9) 0.2894(9) 0.172(7) Uani 1 1 d .
H4 H 0.2426 0.6371 0.2782 0.207 Uiso 1 1 calc R
C5 C 0.1970(6) 0.4320(10) 0.2624(5) 0.100(3) Uani 1 1 d .
H5 H 0.1387 0.4357 0.2298 0.120 Uiso 1 1 calc R
C6 C 0.2929(5) 0.4778(10) 0.5395(5) 0.091(2) Uani 1 1 d .
H6 H 0.3511 0.4926 0.5694 0.109 Uiso 1 1 calc R
C7 C 0.2402(7) 0.5708(7) 0.5066(5) 0.091(2) Uani 1 1 d .
H7 H 0.2534 0.6628 0.5075 0.110 Uiso 1 1 calc R
C8 C 0.1585(5) 0.5139(13) 0.4684(5) 0.121(4) Uani 1 1 d .
H8 H 0.1077 0.5611 0.4414 0.145 Uiso 1 1 calc R
C9 C 0.1672(7) 0.3702(12) 0.4783(6) 0.123(4) Uani 1 1 d .
H9 H 0.1254 0.3032 0.4582 0.147 Uiso 1 1 calc R
C10 C 0.2567(6) 0.3561(8) 0.5270(5) 0.095(2) Uani 1 1 d .
H10 H 0.2850 0.2747 0.5467 0.113 Uiso 1 1 calc R
O1 O 0.4856(2) 0.1437(4) 0.3316(2) 0.0676(10) Uani 1 1 d .
O2 O 0.4547(3) 0.2783(3) -0.0505(2) 0.0650(10) Uani 1 1 d .
O3 O 0.5092(3) 0.3694(3) 0.0887(3) 0.0856(13) Uani 1 1 d .
O4 O 0.5402(3) 0.2895(6) 0.2534(3) 0.0973(17) Uani 1 1 d .
C11 C 0.2994(3) 0.0327(4) 0.0772(3) 0.0364(9) Uani 1 1 d .
C12 C 0.2777(4) 0.0374(5) -0.0902(4) 0.0515(14) Uani 1 1 d .
H12 H 0.2998 0.0377 -0.1428 0.062 Uiso 1 1 calc R
C13 C 0.1891(4) 0.0432(5) -0.1009(4) 0.0606(16) Uani 1 1 d .
H13 H 0.1516 0.0486 -0.1609 0.073 Uiso 1 1 calc R
C14 C 0.1564(3) 0.0412(5) -0.0239(4) 0.0725(16) Uani 1 1 d .
H14 H 0.0967 0.0430 -0.0317 0.087 Uiso 1 1 calc R
C15 C 0.3327(2) 0.0312(3) -0.0017(3) 0.0324(9) Uani 1 1 d .
C16 C 0.3699(2) 0.0310(3) 0.1691(3) 0.0346(9) Uani 1 1 d .
H16 H 0.3455 0.0328 0.2237 0.042 Uiso 1 1 calc R
C17 C 0.4312(2) 0.0161(3) 0.0230(2) 0.0300(8) Uani 1 1 d .
H17 H 0.4531 0.0070 -0.0330 0.036 Uiso 1 1 calc R
C18 C 0.4538(2) -0.1045(4) 0.0876(3) 0.0292(8) Uani 1 1 d .
C19 C 0.4234(2) -0.0948(4) 0.1682(3) 0.0335(9) Uani 1 1 d .
C20 C 0.5010(3) -0.2162(4) 0.0736(4) 0.0399(12) Uani 1 1 d .
H20 H 0.5207 -0.2237 0.0197 0.048 Uiso 1 1 calc R
C21 C 0.5186(3) -0.3186(4) 0.1429(4) 0.0521(12) Uani 1 1 d .
H21 H 0.5497 -0.3953 0.1345 0.063 Uiso 1 1 calc R
C22 C 0.4902(3) -0.3052(5) 0.2221(4) 0.0541(15) Uani 1 1 d .
H22 H 0.5026 -0.3733 0.2673 0.065 Uiso 1 1 calc R
C23 C 0.4430(3) -0.1923(4) 0.2373(3) 0.0440(10) Uani 1 1 d .
H23 H 0.4253 -0.1833 0.2924 0.053 Uiso 1 1 calc R
C24 C 0.2120(3) 0.0364(4) 0.0659(4) 0.0541(12) Uani 1 1 d .
H24 H 0.1896 0.0357 0.1183 0.065 Uiso 1 1 calc R
C25 C 0.4727(2) 0.1380(4) 0.0858(3) 0.0302(9) Uani 1 1 d .
H25 H 0.5326 0.1117 0.1164 0.036 Uiso 1 1 calc R
C26 C 0.4267(3) 0.1578(4) 0.1661(3) 0.0325(9) Uani 1 1 d .
H26 H 0.3867 0.2344 0.1475 0.039 Uiso 1 1 calc R
C27 C 0.4874(4) 0.1949(6) 0.2582(4) 0.0533(15) Uani 1 1 d .
C28 C 0.4781(3) 0.2708(5) 0.0339(4) 0.0450(12) Uani 1 1 d .
H4O H 0.544(4) 0.317(6) 0.204(4) 0.06(2) Uiso 1 1 d .

loop_
_atom_site_aniso_label
_atom_site_aniso_U_11
_atom_site_aniso_U_22
_atom_site_aniso_U_33
_atom_site_aniso_U_23
_atom_site_aniso_U_13
_atom_site_aniso_U_12
Co1 0.0362(3) 0.0455(3) 0.0612(3) -0.0053(4) 0.0128(2) 0.0006(4)
C1 0.136(7) 0.079(5) 0.081(5) -0.019(4) 0.027(5) 0.012(5)
C2 0.073(6) 0.241(13) 0.108(7) -0.070(8) 0.036(5) 0.038(7)
C3 0.156(11) 0.272(15) 0.138(9) -0.129(11) 0.105(9) -0.158(12)
C4 0.37(2) 0.060(5) 0.147(10) 0.031(6) 0.182(14) 0.009(9)
C5 0.099(6) 0.122(7) 0.068(5) 0.004(5) 0.004(5) 0.005(6)
C6 0.078(5) 0.130(6) 0.061(4) -0.017(5) 0.011(4) -0.027(5)
C7 0.135(7) 0.067(4) 0.080(5) -0.002(4) 0.041(5) 0.021(5)
C8 0.061(5) 0.235(12) 0.066(4) -0.019(6) 0.017(4) 0.087(7)
C9 0.112(7) 0.174(9) 0.109(6) -0.065(6) 0.077(6) -0.094(7)
C10 0.131(7) 0.073(5) 0.094(5) 0.027(4) 0.054(6) 0.027(5)
O1 0.079(2) 0.085(3) 0.0335(17) -0.0042(19) 0.0052(17) 0.016(2)
O2 0.097(3) 0.0483(19) 0.057(2) 0.0131(17) 0.034(2) 0.000(2)
O3 0.142(4) 0.0400(19) 0.081(3) -0.021(2) 0.039(3) -0.036(2)
O4 0.111(4) 0.117(4) 0.054(3) -0.024(3) 0.002(3) -0.061(3)
C11 0.035(2) 0.029(2) 0.048(2) 0.0013(18) 0.0154(19) 0.0070(18)
C12 0.054(3) 0.049(3) 0.048(3) -0.002(3) 0.008(3) 0.001(2)
C13 0.046(3) 0.064(4) 0.057(3) -0.002(3) -0.013(3) 0.008(3)
C14 0.027(2) 0.076(4) 0.105(4) -0.007(4) 0.000(3) 0.016(2)
C15 0.034(2) 0.025(2) 0.037(2) -0.0023(16) 0.0072(18) 0.0016(17)
C16 0.033(2) 0.040(2) 0.035(2) -0.0005(17) 0.0161(17) 0.0085(18)
C17 0.030(2) 0.0322(19) 0.030(2) -0.0027(16) 0.0125(17) 0.0019(17)
C18 0.0287(19) 0.0264(19) 0.033(2) -0.0066(17) 0.0086(17) -0.0020(17)
C19 0.0291(19) 0.0305(19) 0.041(2) -0.0004(18) 0.0090(18) 0.0022(17)
C20 0.033(2) 0.035(2) 0.058(3) -0.012(2) 0.023(2) -0.002(2)
C21 0.040(3) 0.030(2) 0.088(4) -0.002(3) 0.019(3) 0.007(2)
C22 0.054(3) 0.042(3) 0.061(4) 0.021(3) 0.007(3) 0.002(3)
C23 0.049(2) 0.040(2) 0.046(2) 0.009(2) 0.018(2) 0.003(2)
C24 0.039(2) 0.053(3) 0.073(3) -0.007(3) 0.021(2) 0.010(2)
C25 0.0253(19) 0.030(2) 0.037(2) -0.0025(18) 0.0108(18) 0.0017(17)
C26 0.038(2) 0.031(2) 0.028(2) -0.0017(18) 0.0079(18) 0.0086(19)
C27 0.059(3) 0.057(3) 0.042(3) -0.011(3) 0.010(3) 0.015(3)
C28 0.049(3) 0.040(3) 0.055(3) 0.001(3) 0.029(3) -0.001(2)

loop_
_atom_type_symbol
_atom_type_description
_atom_type_scat_dispersion_real
_atom_type_scat_dispersion_imag
_atom_type_scat_source
C C 0.0033 0.0016 'International Tables Vol C Tables 4.2.6.8 and 6.1.1.4'
H H 0.0000 0.0000 'International Tables Vol C Tables 4.2.6.8 and 6.1.1.4'
Co Co 0.3494 0.9721 'International Tables Vol C Tables 4.2.6.8 and 6.1.1.4'
O O 0.0106 0.0060 'International Tables Vol C Tables 4.2.6.8 and 6.1.1.4'

loop_
_geom_angle_atom_site_label_1
_geom_angle_atom_site_label_2
_geom_angle_atom_site_label_3
_geom_angle
C3 Co1 C4 43.5(5)
C3 Co1 C5 69.9(4)
C4 Co1 C5 42.5(5)
C3 Co1 C2 38.3(5)
C4 Co1 C2 66.8(5)
C5 Co1 C2 64.2(4)
C3 Co1 C1 66.0(4)
C4 Co1 C1 67.8(4)
C5 Co1 C1 38.6(3)
C2 Co1 C1 36.9(3)
C3 Co1 C10 127.0(6)
C4 Co1 C10 168.2(7)
C5 Co1 C10 147.9(4)
C2 Co1 C10 110.2(4)
C1 Co1 C10 117.3(3)
C3 Co1 C8 148.6(6)
C4 Co1 C8 117.0(5)
C5 Co1 C8 114.0(4)
C2 Co1 C8 172.9(6)
C1 Co1 C8 137.5(5)
C10 Co1 C8 67.3(3)
C3 Co1 C7 114.6(4)
C4 Co1 C7 110.6(3)
C5 Co1 C7 138.7(4)
C2 Co1 C7 145.0(5)
C1 Co1 C7 177.2(4)
C10 Co1 C7 64.7(3)
C8 Co1 C7 40.8(3)
C3 Co1 C6 107.2(4)
C4 Co1 C6 131.5(6)
C5 Co1 C6 173.5(4)
C2 Co1 C6 117.5(4)
C1 Co1 C6 146.4(4)
C10 Co1 C6 38.5(3)
C8 Co1 C6 65.1(3)
C7 Co1 C6 36.4(3)
C3 Co1 C9 166.9(7)
C4 Co1 C9 148.6(7)
C5 Co1 C9 116.1(4)
C2 Co1 C9 131.9(5)
C1 Co1 C9 110.8(4)
C10 Co1 C9 41.8(4)
C8 Co1 C9 41.8(4)
C7 Co1 C9 69.3(3)
C6 Co1 C9 67.9(3)
C2 C1 C5 110.4(10)
C2 C1 Co1 71.5(5)
C5 C1 Co1 70.4(5)
C1 C2 C3 114.9(11)
C1 C2 Co1 71.6(5)
C3 C2 Co1 69.9(5)
C2 C3 C4 104.5(9)
C2 C3 Co1 71.9(5)
C4 C3 Co1 68.4(5)
C5 C4 C3 103.1(8)
C5 C4 Co1 69.3(5)
C3 C4 Co1 68.1(5)
C1 C5 C4 107.1(10)
C1 C5 Co1 71.0(5)
C4 C5 Co1 68.3(5)
C7 C6 C10 112.6(8)
C7 C6 Co1 71.7(5)
C10 C6 Co1 70.4(4)
C6 C7 C8 108.9(8)
C6 C7 Co1 71.9(5)
C8 C7 Co1 69.4(4)
C7 C8 C9 107.6(7)
C7 C8 Co1 69.8(4)
C9 C8 Co1 69.2(4)
C10 C9 C8 101.8(6)
C10 C9 Co1 69.0(4)
C8 C9 Co1 69.0(4)
C6 C10 C9 109.0(8)
C6 C10 Co1 71.0(4)
C9 C10 Co1 69.2(4)
C24 C11 C15 119.9(4)
C24 C11 C16 127.4(4)
C15 C11 C16 112.7(3)
C15 C12 C13 119.6(4)
C14 C13 C12 120.3(4)
C13 C14 C24 120.3(5)
C12 C15 C11 120.1(4)
C12 C15 C17 126.6(4)
C11 C15 C17 113.3(3)
C19 C16 C11 107.0(3)
C19 C16 C26 109.1(3)
C11 C16 C26 105.6(3)
C18 C17 C15 106.8(3)
C18 C17 C25 103.9(3)
C15 C17 C25 108.6(3)
C20 C18 C19 120.4(4)
C20 C18 C17 125.9(3)
C19 C18 C17 113.8(3)
C23 C19 C18 121.1(4)
C23 C19 C16 126.2(4)
C18 C19 C16 112.7(3)
C18 C20 C21 118.5(4)
C22 C21 C20 120.0(4)
C21 C22 C23 121.9(4)
C19 C23 C22 118.0(4)
C11 C24 C14 119.8(5)
C28 C25 C26 111.8(3)
C28 C25 C17 115.8(3)
C26 C25 C17 109.6(3)
C27 C26 C16 114.7(4)
C27 C26 C25 113.4(4)
C16 C26 C25 108.4(3)
O1 C27 O4 122.1(6)
O1 C27 C26 123.5(6)
O4 C27 C26 114.4(5)
O2 C28 O3 124.8(5)
O2 C28 C25 121.8(4)
O3 C28 C25 113.5(4)

loop_
_geom_bond_atom_site_label_1
_geom_bond_atom_site_label_2
_geom_bond_distance
Co1 C3 1.971(8)
Co1 C4 1.975(8)
Co1 C5 1.988(8)
Co1 C2 1.995(7)
Co1 C1 1.995(7)
Co1 C10 2.001(7)
Co1 C8 2.000(6)
Co1 C7 2.006(7)
Co1 C6 2.009(7)
Co1 C9 2.003(6)
C1 C2 1.262(11)
C1 C5 1.315(10)
C2 C3 1.300(16)
C3 C4 1.462(17)
C4 C5 1.436(16)
C6 C7 1.254(9)
C6 C10 1.323(10)
C7 C8 1.396(11)
C8 C9 1.428(13)
C9 C10 1.429(12)
O1 C27 1.200(6)
O2 C28 1.203(6)
O3 C28 1.279(6)
O4 C27 1.271(7)
C11 C24 1.362(5)
C11 C15 1.397(5)
C11 C16 1.518(5)
C12 C15 1.370(6)
C12 C13 1.383(7)
C13 C14 1.365(8)
C14 C24 1.388(7)
C15 C17 1.526(5)
C16 C19 1.507(5)
C16 C26 1.552(5)
C17 C18 1.507(5)
C17 C25 1.556(5)
C18 C20 1.380(5)
C18 C19 1.396(5)
C19 C23 1.375(5)
C20 C21 1.410(7)
C21 C22 1.363(7)
C22 C23 1.394(6)
C25 C28 1.529(6)
C25 C26 1.557(5)
C26 C27 1.493(6)
